data_4067318
loop_
_publ_author_name
'O, Wylie W. N.'
'Lough, Alan J.'
'Morris, Robert H.'

_publ_section_title
;
 Palladium(II) and Platinum(II) Complexes Featuring a
 Nitrile-Functionalized N-Heterocyclic Carbene Ligand
;
_journal_issue 3
_journal_name_full Organometallics
_journal_page_first 570
_journal_paper_doi 10.1021/om9008372
_journal_volume 29
_journal_year 2010
_chemical_formula_moiety 'C29 H36 Cl N2 Pt, 0.5(C H2 Cl2), B F4'
_chemical_formula_sum 'C29.5 H37 B Cl2 F4 N2 Pt'
_chemical_formula_weight 772.41
_chemical_name_systematic
; 
 ? 
;
_space_group_IT_number 9
_symmetry_cell_setting monoclinic
_symmetry_space_group_name_Hall 'C -2yc'
_symmetry_space_group_name_H-M 'C 1 c 1'
_atom_sites_solution_hydrogens geom
_atom_sites_solution_primary direct
_atom_sites_solution_secondary difmap
_audit_creation_method SHELXL-97
_cell_angle_alpha 90.00
_cell_angle_beta 99.7030(8)
_cell_angle_gamma 90.00
_cell_formula_units_Z 8
_cell_length_a 23.9715(5)
_cell_length_b 8.2260(1)
_cell_length_c 30.7848(7)
_cell_measurement_reflns_used 17716
_cell_measurement_temperature 150(1)
_cell_measurement_theta_max 27.5
_cell_measurement_theta_min 2.6
_cell_volume 5983.6(2)
_computing_cell_refinement 'Denzo-SMN (Otwinowski & Minor, 1997)'
_computing_data_collection 'Collect (Nonius B.V., 1997-2002)'
_computing_data_reduction Denzo-SMN
_computing_molecular_graphics 'PLATON (Spek, 2003)'
_computing_publication_material 'SHELXTL V6.1'
_computing_structure_refinement 'SHELXTL V6.1 (Sheldrick, 2008)'
_computing_structure_solution 'SIR-92 (Altomare et al., 1994)'
_diffrn_ambient_temperature 150(2)
_diffrn_detector_area_resol_mean 9
_diffrn_measured_fraction_theta_full 0.992
_diffrn_measured_fraction_theta_max 0.989
_diffrn_measurement_device_type 'Nonius KappaCCD'
_diffrn_measurement_method '\f scan and \w scans with \k offsets'
_diffrn_radiation_monochromator graphite
_diffrn_radiation_source 'fine-focus sealed tube'
_diffrn_radiation_type MoK\a
_diffrn_radiation_wavelength 0.71073
_diffrn_reflns_av_R_equivalents 0.0507
_diffrn_reflns_av_sigmaI/netI 0.0626
_diffrn_reflns_limit_h_max 24
_diffrn_reflns_limit_h_min -30
_diffrn_reflns_limit_k_max 10
_diffrn_reflns_limit_k_min -9
_diffrn_reflns_limit_l_max 39
_diffrn_reflns_limit_l_min -39
_diffrn_reflns_number 17716
_diffrn_reflns_theta_full 27.46
_diffrn_reflns_theta_max 27.46
_diffrn_reflns_theta_min 2.62
_diffrn_standards_number 0
_exptl_absorpt_coefficient_mu 4.916
_exptl_absorpt_correction_T_max 0.562
_exptl_absorpt_correction_T_min 0.423
_exptl_absorpt_correction_type multi-scan
_exptl_absorpt_process_details
;
multi-scan from symmetry-related measurements 
 Sortav (Blessing 1995)
;
_exptl_crystal_colour colourless
_exptl_crystal_density_diffrn 1.715
_exptl_crystal_density_method 'not measured'
_exptl_crystal_description block
_exptl_crystal_F_000 3048
_exptl_crystal_size_max 0.16
_exptl_crystal_size_mid 0.14
_exptl_crystal_size_min 0.12
_refine_diff_density_max 2.403
_refine_diff_density_min -2.315
_refine_diff_density_rms 0.196
_refine_ls_abs_structure_details 'Flack H D (1983), Acta Cryst. A39, 876-881'
_refine_ls_abs_structure_Flack -0.024(10)
_refine_ls_extinction_coef 0.00015(3)
_refine_ls_extinction_expression Fc^*^=kFc[1+0.001xFc^2^\l^3^/sin(2\q)]^-1/4^
_refine_ls_extinction_method SHELXL
_refine_ls_goodness_of_fit_ref 1.087
_refine_ls_hydrogen_treatment constr
_refine_ls_matrix_type full
_refine_ls_number_parameters 724
_refine_ls_number_reflns 9190
_refine_ls_number_restraints 26
_refine_ls_restrained_S_all 1.086
_refine_ls_R_factor_all 0.0617
_refine_ls_R_factor_gt 0.0497
_refine_ls_shift/su_max 0.001
_refine_ls_shift/su_mean 0.000
_refine_ls_structure_factor_coef Fsqd
_refine_ls_weighting_details 'calc w=1/[\s^2^(Fo^2^)+(0.0307P)^2^+137.9342P] where P=(Fo^2^+2Fc^2^)/3'
_refine_ls_weighting_scheme calc
_refine_ls_wR_factor_gt 0.1083
_refine_ls_wR_factor_ref 0.1155
_reflns_number_gt 8088
_reflns_number_total 9190
_reflns_threshold_expression I>2\s(I)
_cod_data_source_file om9008372_si_002.cif
_cod_data_source_block 8
_cod_depositor_comments
;
The following automatic conversions were performed:

'_symmetry_cell_setting' value 'Monoclinic' changed to 'monoclinic'
according to /home/saulius/struct/CIF-dictionaries/cif_core.dic
dictionary named 'cif_core.dic' version 2.4.1 from 2010-06-29.

Automatic conversion script
Id: cif_fix_values 1715 2011-07-08 13:25:40Z adriana 
;
_cod_original_sg_symbol_H-M Cc
_cod_original_formula_sum 'C29.50 H37 B Cl2 F4 N2 Pt'
_cod_database_code 4067318

loop_
_symmetry_equiv_pos_as_xyz
'x, y, z'
'x, -y, z+1/2'
'x+1/2, y+1/2, z'
'x+1/2, -y+1/2, z+1/2'

loop_
_atom_site_label
_atom_site_type_symbol
_atom_site_fract_x
_atom_site_fract_y
_atom_site_fract_z
_atom_site_U_iso_or_equiv
_atom_site_adp_type
_atom_site_occupancy
_atom_site_symmetry_multiplicity
_atom_site_calc_flag
_atom_site_refinement_flags
Pt1A Pt 1.079229(17) 0.34271(6) 0.389373(16) 0.02413(13) Uani 1 1 d .
Cl1A Cl 1.09603(14) 0.5552(4) 0.43917(12) 0.0318(8) Uani 1 1 d .
N1A N 0.9478(4) 0.3656(12) 0.3723(4) 0.026(2) Uani 1 1 d .
N2A N 0.9817(5) 0.2874(13) 0.4378(4) 0.027(2) Uani 1 1 d .
C1A C 0.9976(5) 0.3314(14) 0.3996(5) 0.016(3) Uani 1 1 d U
C2A C 0.9031(6) 0.3448(16) 0.3936(5) 0.028(3) Uani 1 1 d .
H2AA H 0.8643 0.3616 0.3817 0.034 Uiso 1 1 calc R
C3A C 0.9239(5) 0.2962(17) 0.4347(5) 0.032(3) Uani 1 1 d .
H3AA H 0.9028 0.2723 0.4574 0.039 Uiso 1 1 calc R
C4A C 1.0631(6) 0.2252(18) 0.3245(5) 0.033(3) Uani 1 1 d U
H4AA H 1.0222 0.2248 0.3107 0.039 Uiso 1 1 calc R
C5A C 1.0769(6) 0.1054(15) 0.3563(5) 0.031(3) Uani 1 1 d .
H5AA H 1.0448 0.0335 0.3609 0.038 Uiso 1 1 calc R
C6A C 1.1357(7) 0.024(2) 0.3652(7) 0.057(5) Uani 1 1 d .
H6AA H 1.1311 -0.0897 0.3747 0.068 Uiso 1 1 calc R
H6AB H 1.1508 0.0199 0.3372 0.068 Uiso 1 1 calc R
C7A C 1.1779(7) 0.107(2) 0.3992(7) 0.067(6) Uani 1 1 d .
H7AA H 1.2164 0.0772 0.3941 0.080 Uiso 1 1 calc R
H7AB H 1.1737 0.0643 0.4286 0.080 Uiso 1 1 calc R
C8A C 1.1734(7) 0.291(2) 0.4000(6) 0.042(4) Uani 1 1 d U
H8AA H 1.1949 0.3422 0.4273 0.050 Uiso 1 1 calc R
C9A C 1.1622(6) 0.397(2) 0.3644(5) 0.044(4) Uani 1 1 d .
H9AA H 1.1770 0.5095 0.3705 0.052 Uiso 1 1 calc R
C10A C 1.1590(9) 0.343(3) 0.3176(8) 0.082(7) Uani 1 1 d .
H10C H 1.1749 0.4284 0.3008 0.098 Uiso 1 1 calc R
H10D H 1.1822 0.2434 0.3169 0.098 Uiso 1 1 calc R
C11A C 1.1006(7) 0.308(2) 0.2965(6) 0.058(5) Uani 1 1 d .
H11C H 1.1020 0.2393 0.2703 0.069 Uiso 1 1 calc R
H11D H 1.0826 0.4122 0.2858 0.069 Uiso 1 1 calc R
C12A C 1.0191(5) 0.2363(15) 0.4786(4) 0.025(3) Uani 1 1 d .
C13A C 1.0383(6) 0.0759(15) 0.4816(5) 0.029(3) Uani 1 1 d .
C14A C 1.0726(6) 0.0284(18) 0.5203(5) 0.036(3) Uani 1 1 d .
H14B H 1.0872 -0.0791 0.5229 0.043 Uiso 1 1 calc R
C15A C 1.0860(6) 0.136(2) 0.5559(5) 0.039(4) Uani 1 1 d .
C16A C 1.0629(6) 0.2931(18) 0.5518(5) 0.035(3) Uani 1 1 d .
H16B H 1.0706 0.3661 0.5760 0.042 Uiso 1 1 calc R
C17A C 1.0287(5) 0.3443(15) 0.5127(5) 0.028(3) Uani 1 1 d .
C18A C 1.0211(9) -0.0517(18) 0.4458(5) 0.058(5) Uani 1 1 d .
H18D H 1.0548 -0.0916 0.4352 0.086 Uiso 1 1 calc R
H18E H 0.9951 -0.0028 0.4213 0.086 Uiso 1 1 calc R
H18F H 1.0022 -0.1425 0.4581 0.086 Uiso 1 1 calc R
C19A C 1.1223(7) 0.083(3) 0.6000(7) 0.074(7) Uani 1 1 d .
H19D H 1.1065 0.1301 0.6246 0.111 Uiso 1 1 calc R
H19E H 1.1612 0.1214 0.6012 0.111 Uiso 1 1 calc R
H19F H 1.1221 -0.0357 0.6022 0.111 Uiso 1 1 calc R
C20A C 1.0019(6) 0.5097(15) 0.5117(6) 0.039(4) Uani 1 1 d .
H20D H 0.9980 0.5547 0.4819 0.058 Uiso 1 1 calc R
H20E H 1.0259 0.5816 0.5324 0.058 Uiso 1 1 calc R
H20F H 0.9645 0.5006 0.5203 0.058 Uiso 1 1 calc R
C21A C 0.9421(5) 0.4159(16) 0.3265(5) 0.025(3) Uani 1 1 d .
C22A C 0.9188(5) 0.3027(14) 0.2948(4) 0.022(3) Uani 1 1 d .
C23A C 0.9099(5) 0.3516(17) 0.2513(5) 0.030(3) Uani 1 1 d .
H23B H 0.8920 0.2786 0.2294 0.036 Uiso 1 1 calc R
C24A C 0.9261(5) 0.502(2) 0.2385(4) 0.032(3) Uani 1 1 d .
C25A C 0.9476(5) 0.6142(17) 0.2724(5) 0.034(3) Uani 1 1 d .
H25B H 0.9558 0.7225 0.2648 0.041 Uiso 1 1 calc R
C26A C 0.9567(6) 0.5692(16) 0.3154(5) 0.030(3) Uani 1 1 d .
C27A C 0.9043(7) 0.1292(19) 0.3073(6) 0.047(4) Uani 1 1 d .
H27D H 0.9361 0.0836 0.3278 0.070 Uiso 1 1 calc R
H27E H 0.8969 0.0617 0.2807 0.070 Uiso 1 1 calc R
H27F H 0.8705 0.1313 0.3214 0.070 Uiso 1 1 calc R
C28A C 0.9208(7) 0.552(2) 0.1905(5) 0.047(4) Uani 1 1 d .
H28D H 0.9099 0.4569 0.1717 0.070 Uiso 1 1 calc R
H28E H 0.9572 0.5935 0.1850 0.070 Uiso 1 1 calc R
H28F H 0.8919 0.6364 0.1839 0.070 Uiso 1 1 calc R
C29A C 0.9782(6) 0.6942(16) 0.3503(5) 0.035(3) Uani 1 1 d .
H29D H 0.9713 0.8036 0.3380 0.053 Uiso 1 1 calc R
H29E H 1.0189 0.6787 0.3602 0.053 Uiso 1 1 calc R
H29F H 0.9583 0.6812 0.3754 0.053 Uiso 1 1 calc R
Pt1B Pt 0.864895(17) -0.09147(6) 0.091589(16) 0.02209(13) Uani 1 1 d .
Cl1B Cl 0.85746(14) -0.3357(4) 0.05383(12) 0.0336(8) Uani 1 1 d .
N1B N 0.7442(4) -0.1191(11) 0.1150(4) 0.021(2) Uani 1 1 d .
N2B N 0.7446(4) -0.0424(12) 0.0485(4) 0.022(2) Uani 1 1 d .
C1B C 0.7784(6) -0.0833(15) 0.0877(5) 0.026(3) Uani 1 1 d .
C2B C 0.6875(5) -0.1011(17) 0.0947(5) 0.032(3) Uani 1 1 d .
H2BA H 0.6548 -0.1178 0.1078 0.038 Uiso 1 1 calc R
C3B C 0.6888(5) -0.0564(15) 0.0536(5) 0.026(3) Uani 1 1 d .
H3BA H 0.6568 -0.0373 0.0315 0.031 Uiso 1 1 calc R
C4B C 0.8828(6) 0.0654(16) 0.1485(5) 0.028(3) Uani 1 1 d U
H4BA H 0.8508 0.0764 0.1653 0.033 Uiso 1 1 calc R
C5B C 0.8771(6) 0.1594(17) 0.1106(5) 0.029(3) Uani 1 1 d .
H5BA H 0.8418 0.2265 0.1051 0.035 Uiso 1 1 calc R
C6B C 0.9268(6) 0.2335(16) 0.0934(6) 0.048(5) Uani 1 1 d .
H6BA H 0.9580 0.2505 0.1185 0.058 Uiso 1 1 calc R
H6BB H 0.9155 0.3415 0.0807 0.058 Uiso 1 1 calc R
C7B C 0.9487(6) 0.1324(16) 0.0589(5) 0.036(4) Uani 1 1 d .
H7BA H 0.9884 0.1640 0.0579 0.044 Uiso 1 1 calc R
H7BB H 0.9260 0.1564 0.0297 0.044 Uiso 1 1 calc R
C8B C 0.9466(5) -0.0496(16) 0.0675(5) 0.024(3) Uani 1 1 d .
H8BA H 0.9521 -0.1192 0.0419 0.029 Uiso 1 1 calc R
C9B C 0.9606(6) -0.1243(18) 0.1081(5) 0.031(3) Uani 1 1 d .
H9BA H 0.9733 -0.2396 0.1064 0.037 Uiso 1 1 calc R
C10B C 0.9855(6) -0.0401(19) 0.1499(5) 0.034(3) Uani 1 1 d .
H10A H 1.0065 0.0573 0.1428 0.040 Uiso 1 1 calc R
H10B H 1.0126 -0.1138 0.1680 0.040 Uiso 1 1 calc R
C11B C 0.9391(6) 0.0117(18) 0.1767(5) 0.035(3) Uani 1 1 d .
H11A H 0.9316 -0.0805 0.1955 0.042 Uiso 1 1 calc R
H11B H 0.9540 0.1025 0.1964 0.042 Uiso 1 1 calc R
C12B C 0.7649(5) 0.0270(14) 0.0106(4) 0.021(3) Uani 1 1 d .
C13B C 0.7757(5) 0.1960(16) 0.0117(4) 0.027(3) Uani 1 1 d .
C14B C 0.8035(5) 0.2564(16) -0.0203(4) 0.027(3) Uani 1 1 d .
H14A H 0.8124 0.3690 -0.0201 0.033 Uiso 1 1 calc R
C15B C 0.8190(6) 0.160(2) -0.0527(5) 0.040(4) Uani 1 1 d .
C16B C 0.8006(6) -0.0042(18) -0.0561(4) 0.031(3) Uani 1 1 d .
H16A H 0.8066 -0.0679 -0.0807 0.038 Uiso 1 1 calc R
C17B C 0.7739(5) -0.0721(16) -0.0239(4) 0.026(3) Uani 1 1 d .
C18B C 0.7527(7) 0.3056(16) 0.0436(5) 0.038(4) Uani 1 1 d .
H18A H 0.7804 0.3910 0.0537 0.057 Uiso 1 1 calc R
H18B H 0.7455 0.2419 0.0690 0.057 Uiso 1 1 calc R
H18C H 0.7173 0.3552 0.0290 0.057 Uiso 1 1 calc R
C19B C 0.8525(8) 0.223(3) -0.0862(6) 0.064(6) Uani 1 1 d .
H19A H 0.8356 0.3247 -0.0988 0.096 Uiso 1 1 calc R
H19B H 0.8520 0.1424 -0.1097 0.096 Uiso 1 1 calc R
H19C H 0.8916 0.2428 -0.0720 0.096 Uiso 1 1 calc R
C20B C 0.7511(7) -0.2444(16) -0.0291(5) 0.041(4) Uani 1 1 d .
H20A H 0.7783 -0.3138 -0.0408 0.061 Uiso 1 1 calc R
H20B H 0.7150 -0.2448 -0.0495 0.061 Uiso 1 1 calc R
H20C H 0.7453 -0.2857 -0.0003 0.061 Uiso 1 1 calc R
C21B C 0.7611(5) -0.1597(15) 0.1614(4) 0.021(3) Uani 1 1 d .
C22B C 0.7597(5) -0.0363(16) 0.1922(5) 0.026(3) Uani 1 1 d .
C23B C 0.7740(5) -0.0751(14) 0.2374(5) 0.025(3) Uani 1 1 d .
H23A H 0.7740 0.0075 0.2589 0.030 Uiso 1 1 calc R
C24B C 0.7882(5) -0.2361(16) 0.2507(4) 0.023(3) Uani 1 1 d .
C25B C 0.7878(5) -0.3519(17) 0.2193(4) 0.030(3) Uani 1 1 d .
H25A H 0.7968 -0.4602 0.2287 0.036 Uiso 1 1 calc R
C26B C 0.7747(5) -0.3204(15) 0.1728(5) 0.029(3) Uani 1 1 d .
C27B C 0.7417(7) 0.1350(15) 0.1791(5) 0.039(4) Uani 1 1 d .
H27A H 0.7522 0.2078 0.2043 0.059 Uiso 1 1 calc R
H27B H 0.7006 0.1381 0.1695 0.059 Uiso 1 1 calc R
H27C H 0.7605 0.1704 0.1548 0.059 Uiso 1 1 calc R
C28B C 0.8064(7) -0.2718(19) 0.2984(5) 0.041(4) Uani 1 1 d .
H28A H 0.8088 -0.3897 0.3029 0.061 Uiso 1 1 calc R
H28B H 0.7788 -0.2264 0.3152 0.061 Uiso 1 1 calc R
H28C H 0.8436 -0.2228 0.3086 0.061 Uiso 1 1 calc R
C29B C 0.7726(6) -0.4502(17) 0.1398(5) 0.039(4) Uani 1 1 d .
H29A H 0.7382 -0.4385 0.1178 0.058 Uiso 1 1 calc R
H29B H 0.7723 -0.5561 0.1544 0.058 Uiso 1 1 calc R
H29C H 0.8059 -0.4427 0.1253 0.058 Uiso 1 1 calc R
F1 F 0.7816(4) 0.1161(11) 0.3436(3) 0.051(2) Uani 1 1 d .
F2 F 0.6968(4) 0.2403(12) 0.3276(4) 0.057(3) Uani 1 1 d .
F3 F 0.7678(5) 0.3053(11) 0.2900(3) 0.057(3) Uani 1 1 d .
F4 F 0.7740(4) 0.3806(11) 0.3629(3) 0.048(2) Uani 1 1 d .
B1 B 0.7543(7) 0.262(2) 0.3299(6) 0.034(4) Uani 1 1 d .
F5 F 0.6219(4) -0.0797(14) 0.1835(4) 0.065(3) Uani 1 1 d .
F6 F 0.5647(4) -0.1643(12) 0.1219(3) 0.052(2) Uani 1 1 d .
F7 F 0.5474(4) 0.0735(11) 0.1534(4) 0.062(3) Uani 1 1 d .
F8 F 0.5325(3) -0.1644(10) 0.1866(3) 0.040(2) Uani 1 1 d .
B2 B 0.5664(6) -0.087(2) 0.1615(6) 0.034(4) Uani 1 1 d .
Cl1 Cl 0.56922(19) 0.3336(8) 0.26290(17) 0.0737(16) Uani 1 1 d .
Cl2 Cl 0.6473(2) 0.4989(6) 0.21598(17) 0.0623(13) Uani 1 1 d .
C1S C 0.6269(6) 0.315(2) 0.2338(6) 0.049(4) Uani 1 1 d .
H1S1 H 0.6593 0.2643 0.2533 0.059 Uiso 1 1 calc R
H1S2 H 0.6158 0.2425 0.2081 0.059 Uiso 1 1 calc R

loop_
_atom_site_aniso_label
_atom_site_aniso_U_11
_atom_site_aniso_U_22
_atom_site_aniso_U_33
_atom_site_aniso_U_23
_atom_site_aniso_U_13
_atom_site_aniso_U_12
Pt1A 0.0221(3) 0.0232(3) 0.0262(3) -0.0030(2) 0.0015(2) 0.0013(2)
Cl1A 0.0287(17) 0.037(2) 0.0286(19) -0.0100(15) 0.0015(14) -0.0007(14)
N1A 0.018(5) 0.022(5) 0.036(7) -0.002(5) 0.001(5) 0.008(4)
N2A 0.031(6) 0.026(6) 0.022(6) 0.005(5) 0.003(5) 0.004(5)
C1A 0.012(4) 0.016(4) 0.021(5) -0.002(4) 0.007(4) -0.003(3)
C2A 0.030(7) 0.027(7) 0.029(7) 0.005(6) 0.007(6) 0.004(5)
C3A 0.013(6) 0.040(8) 0.046(9) 0.011(7) 0.009(6) 0.000(5)
C4A 0.034(5) 0.035(5) 0.028(5) -0.012(4) 0.005(4) -0.003(4)
C5A 0.030(7) 0.016(6) 0.051(10) -0.023(7) 0.017(7) -0.009(5)
C6A 0.057(11) 0.041(9) 0.067(13) 0.000(9) -0.004(9) 0.006(8)
C7A 0.045(10) 0.057(11) 0.087(15) -0.035(11) -0.022(10) 0.035(8)
C8A 0.036(5) 0.043(5) 0.043(6) -0.002(4) -0.001(4) 0.005(4)
C9A 0.029(8) 0.070(11) 0.036(9) -0.012(9) 0.016(7) -0.011(8)
C10A 0.075(16) 0.093(18) 0.083(17) -0.048(15) 0.029(13) -0.028(13)
C11A 0.038(9) 0.076(13) 0.059(12) -0.029(10) 0.009(8) -0.012(8)
C12A 0.022(6) 0.027(7) 0.025(7) -0.005(6) 0.006(5) -0.001(5)
C13A 0.031(7) 0.020(6) 0.036(8) -0.003(6) 0.005(6) 0.001(5)
C14A 0.029(8) 0.038(8) 0.043(9) 0.019(7) 0.012(7) 0.007(6)
C15A 0.033(8) 0.056(10) 0.028(8) 0.006(7) 0.001(6) -0.013(7)
C16A 0.042(9) 0.042(8) 0.025(8) -0.001(7) 0.017(7) -0.010(7)
C17A 0.030(7) 0.021(6) 0.034(8) 0.005(6) 0.010(6) -0.002(5)
C18A 0.117(16) 0.023(8) 0.030(9) -0.009(7) 0.003(9) 0.002(8)
C19A 0.037(10) 0.12(2) 0.055(12) 0.031(13) -0.016(9) -0.013(11)
C20A 0.052(9) 0.019(7) 0.052(10) -0.015(7) 0.027(8) -0.013(6)
C21A 0.016(6) 0.028(7) 0.030(8) 0.001(6) 0.003(5) -0.002(5)
C22A 0.019(6) 0.020(6) 0.027(7) -0.003(5) 0.007(5) 0.002(5)
C23A 0.024(7) 0.034(7) 0.030(8) -0.012(6) -0.001(6) 0.007(6)
C24A 0.013(6) 0.064(10) 0.016(7) -0.009(7) -0.006(5) 0.006(6)
C25A 0.024(7) 0.037(8) 0.043(9) 0.012(7) 0.009(6) 0.004(6)
C26A 0.022(7) 0.024(7) 0.041(9) 0.008(6) 0.000(6) -0.002(5)
C27A 0.039(9) 0.043(9) 0.060(12) -0.011(8) 0.015(8) -0.009(7)
C28A 0.048(10) 0.061(11) 0.029(9) -0.014(8) -0.004(7) 0.010(8)
C29A 0.038(8) 0.022(7) 0.041(9) -0.013(7) -0.005(7) -0.003(6)
Pt1B 0.0218(2) 0.0208(3) 0.0240(3) -0.0017(2) 0.00449(19) -0.0005(2)
Cl1B 0.0333(18) 0.0245(16) 0.042(2) -0.0113(16) 0.0044(16) -0.0021(14)
N1B 0.019(5) 0.018(5) 0.027(6) -0.001(4) 0.007(5) -0.003(4)
N2B 0.021(5) 0.022(5) 0.022(6) -0.005(5) 0.001(4) -0.004(4)
C1B 0.017(7) 0.025(7) 0.034(9) -0.006(6) 0.000(6) -0.002(5)
C2B 0.004(5) 0.045(8) 0.047(9) -0.003(7) 0.005(6) -0.001(5)
C3B 0.012(6) 0.034(7) 0.031(8) 0.001(6) 0.006(5) 0.002(5)
C4B 0.028(5) 0.030(5) 0.027(5) -0.010(4) 0.009(4) -0.001(4)
C5B 0.026(7) 0.030(7) 0.031(8) -0.007(6) 0.001(6) 0.007(6)
C6B 0.042(9) 0.017(7) 0.088(14) 0.019(8) 0.020(9) -0.004(6)
C7B 0.037(8) 0.027(7) 0.049(10) 0.008(7) 0.017(7) -0.006(6)
C8B 0.020(6) 0.029(7) 0.026(8) 0.008(6) 0.011(6) -0.001(5)
C9B 0.017(7) 0.035(8) 0.042(9) -0.016(7) 0.007(6) -0.006(6)
C10B 0.024(7) 0.037(8) 0.038(9) 0.006(7) 0.000(6) -0.001(6)
C11B 0.044(9) 0.035(8) 0.027(8) -0.004(6) 0.009(7) 0.003(6)
C12B 0.018(6) 0.020(6) 0.023(7) -0.004(5) -0.001(5) 0.004(5)
C13B 0.029(7) 0.030(7) 0.018(7) -0.003(6) -0.005(5) -0.007(5)
C14B 0.029(7) 0.029(7) 0.027(7) 0.000(6) 0.011(6) -0.006(5)
C15B 0.025(7) 0.066(11) 0.028(8) 0.021(8) 0.005(6) -0.002(7)
C16B 0.037(8) 0.046(9) 0.010(6) 0.000(6) 0.004(6) 0.012(6)
C17B 0.025(7) 0.039(8) 0.015(6) -0.006(6) 0.008(5) 0.012(5)
C18B 0.051(9) 0.023(7) 0.038(9) -0.007(6) 0.004(7) 0.001(6)
C19B 0.050(11) 0.097(16) 0.051(12) 0.037(11) 0.025(9) 0.000(10)
C20B 0.050(9) 0.024(7) 0.048(10) -0.017(7) 0.009(8) 0.000(6)
C21B 0.022(7) 0.026(7) 0.016(6) 0.001(5) 0.007(5) -0.001(5)
C22B 0.028(7) 0.026(6) 0.026(7) 0.001(6) 0.009(6) -0.002(5)
C23B 0.021(6) 0.020(6) 0.034(8) -0.008(6) 0.008(6) 0.003(5)
C24B 0.017(6) 0.025(7) 0.026(7) 0.003(6) 0.005(5) -0.008(5)
C25B 0.030(7) 0.033(7) 0.026(7) 0.004(6) 0.008(6) 0.000(6)
C26B 0.024(7) 0.018(6) 0.044(9) -0.005(6) 0.007(6) 0.005(5)
C27B 0.055(10) 0.019(7) 0.049(10) 0.004(7) 0.026(8) -0.009(6)
C28B 0.049(10) 0.040(9) 0.032(9) 0.010(7) 0.000(7) 0.001(7)
C29B 0.043(9) 0.027(7) 0.044(10) 0.002(7) 0.001(7) 0.004(6)
F1 0.054(6) 0.050(6) 0.050(6) 0.008(5) 0.011(5) 0.023(4)
F2 0.032(5) 0.066(7) 0.069(7) -0.008(6) -0.002(5) -0.004(4)
F3 0.094(8) 0.047(6) 0.034(5) 0.008(4) 0.021(5) 0.005(5)
F4 0.030(5) 0.051(6) 0.060(7) -0.019(5) 0.000(4) 0.001(4)
B1 0.037(9) 0.044(10) 0.021(8) -0.023(8) 0.002(7) -0.003(7)
F5 0.035(5) 0.092(8) 0.061(7) -0.005(6) -0.008(5) -0.011(5)
F6 0.054(6) 0.064(6) 0.040(6) -0.011(5) 0.017(5) -0.010(5)
F7 0.073(7) 0.043(6) 0.077(8) 0.025(5) 0.034(6) 0.011(5)
F8 0.030(4) 0.048(5) 0.044(5) 0.004(4) 0.011(4) -0.008(4)
B2 0.021(8) 0.053(10) 0.028(9) -0.008(8) 0.006(6) -0.004(7)
Cl1 0.041(2) 0.126(5) 0.054(3) -0.007(3) 0.008(2) -0.024(3)
Cl2 0.073(3) 0.062(3) 0.056(3) -0.009(2) 0.019(3) -0.010(2)
C1S 0.026(8) 0.066(12) 0.057(11) -0.023(9) 0.011(8) -0.006(7)

loop_
_atom_type_symbol
_atom_type_description
_atom_type_scat_dispersion_real
_atom_type_scat_dispersion_imag
_atom_type_scat_source
C C 0.0033 0.0016 'International Tables Vol C Tables 4.2.6.8 and 6.1.1.4'
H H 0.0000 0.0000 'International Tables Vol C Tables 4.2.6.8 and 6.1.1.4'
N N 0.0061 0.0033 'International Tables Vol C Tables 4.2.6.8 and 6.1.1.4'
B B 0.0013 0.0007 'International Tables Vol C Tables 4.2.6.8 and 6.1.1.4'
F F 0.0171 0.0103 'International Tables Vol C Tables 4.2.6.8 and 6.1.1.4'
Pt Pt -1.7033 8.3905 'International Tables Vol C Tables 4.2.6.8 and 6.1.1.4'
Cl Cl 0.1484 0.1585 'International Tables Vol C Tables 4.2.6.8 and 6.1.1.4'

loop_
_geom_angle_atom_site_label_1
_geom_angle_atom_site_label_2
_geom_angle_atom_site_label_3
_geom_angle
C1A Pt1A C4A 95.4(5)
C1A Pt1A C5A 94.6(5)
C4A Pt1A C5A 36.9(6)
C1A Pt1A C8A 158.3(6)
C4A Pt1A C8A 93.9(6)
C5A Pt1A C8A 81.2(6)
C1A Pt1A C9A 166.2(6)
C4A Pt1A C9A 79.0(6)
C5A Pt1A C9A 88.4(6)
C8A Pt1A C9A 35.5(6)
C1A Pt1A Cl1A 89.8(4)
C4A Pt1A Cl1A 156.9(4)
C5A Pt1A Cl1A 164.8(4)
C8A Pt1A Cl1A 89.3(5)
C9A Pt1A Cl1A 90.7(4)
C2A N1A C1A 110.7(11)
C2A N1A C21A 123.5(11)
C1A N1A C21A 125.8(11)
C1A N2A C3A 110.8(11)
C1A N2A C12A 126.8(11)
C3A N2A C12A 122.3(11)
N2A C1A N1A 104.3(10)
N2A C1A Pt1A 124.6(10)
N1A C1A Pt1A 131.1(10)
C3A C2A N1A 107.2(12)
C2A C3A N2A 107.0(12)
C5A C4A C11A 128.9(14)
C5A C4A Pt1A 71.7(8)
C11A C4A Pt1A 106.8(10)
C4A C5A C6A 122.3(14)
C4A C5A Pt1A 71.4(8)
C6A C5A Pt1A 110.7(10)
C7A C6A C5A 114.6(14)
C6A C7A C8A 115.1(15)
C9A C8A C7A 128.0(18)
C9A C8A Pt1A 73.4(9)
C7A C8A Pt1A 104.9(11)
C8A C9A C10A 123.1(19)
C8A C9A Pt1A 71.2(9)
C10A C9A Pt1A 110.9(12)
C11A C10A C9A 112.1(17)
C10A C11A C4A 116.7(18)
C17A C12A C13A 123.7(13)
C17A C12A N2A 117.9(11)
C13A C12A N2A 118.1(11)
C14A C13A C12A 117.7(13)
C14A C13A C18A 118.5(13)
C12A C13A C18A 123.8(13)
C13A C14A C15A 121.2(13)
C16A C15A C14A 118.4(14)
C16A C15A C19A 119.6(16)
C14A C15A C19A 121.8(16)
C15A C16A C17A 121.3(14)
C12A C17A C16A 117.5(12)
C12A C17A C20A 124.0(13)
C16A C17A C20A 118.3(13)
C26A C21A C22A 122.1(13)
C26A C21A N1A 121.2(12)
C22A C21A N1A 116.7(11)
C23A C22A C21A 117.5(12)
C23A C22A C27A 120.8(12)
C21A C22A C27A 121.8(13)
C24A C23A C22A 122.5(12)
C23A C24A C25A 117.2(13)
C23A C24A C28A 122.6(13)
C25A C24A C28A 120.2(14)
C26A C25A C24A 121.3(13)
C25A C26A C21A 119.3(14)
C25A C26A C29A 119.1(13)
C21A C26A C29A 121.4(14)
C1B Pt1B C5B 94.2(5)
C1B Pt1B C4B 95.1(5)
C5B Pt1B C4B 37.5(5)
C1B Pt1B C8B 155.0(5)
C5B Pt1B C8B 81.7(5)
C4B Pt1B C8B 96.4(5)
C1B Pt1B C9B 169.3(6)
C5B Pt1B C9B 88.2(5)
C4B Pt1B C9B 80.5(5)
C8B Pt1B C9B 35.6(5)
C1B Pt1B Cl1B 90.4(4)
C5B Pt1B Cl1B 164.9(4)
C4B Pt1B Cl1B 156.2(4)
C8B Pt1B Cl1B 88.0(4)
C9B Pt1B Cl1B 89.9(4)
C1B N1B C2B 110.9(12)
C1B N1B C21B 125.6(11)
C2B N1B C21B 123.3(11)
C1B N2B C3B 108.6(11)
C1B N2B C12B 124.9(10)
C3B N2B C12B 125.9(10)
N1B C1B N2B 106.2(11)
N1B C1B Pt1B 133.9(11)
N2B C1B Pt1B 119.8(10)
C3B C2B N1B 106.1(11)
C2B C3B N2B 108.2(11)
C5B C4B C11B 125.9(12)
C5B C4B Pt1B 70.9(8)
C11B C4B Pt1B 108.7(9)
C4B C5B C6B 123.2(13)
C4B C5B Pt1B 71.5(8)
C6B C5B Pt1B 111.8(9)
C5B C6B C7B 114.3(12)
C6B C7B C8B 113.1(12)
C9B C8B C7B 125.7(14)
C9B C8B Pt1B 74.0(8)
C7B C8B Pt1B 105.5(8)
C8B C9B C10B 125.0(13)
C8B C9B Pt1B 70.4(8)
C10B C9B Pt1B 112.1(9)
C9B C10B C11B 111.6(12)
C4B C11B C10B 114.6(12)
C17B C12B C13B 123.1(12)
C17B C12B N2B 120.1(11)
C13B C12B N2B 116.8(11)
C14B C13B C12B 116.6(12)
C14B C13B C18B 121.8(12)
C12B C13B C18B 121.3(12)
C15B C14B C13B 122.3(13)
C14B C15B C16B 119.0(12)
C14B C15B C19B 122.7(16)
C16B C15B C19B 118.2(15)
C17B C16B C15B 120.4(13)
C16B C17B C12B 117.5(12)
C16B C17B C20B 120.2(12)
C12B C17B C20B 122.0(12)
C26B C21B C22B 123.6(13)
C26B C21B N1B 118.6(11)
C22B C21B N1B 117.8(11)
C21B C22B C23B 118.4(12)
C21B C22B C27B 122.4(13)
C23B C22B C27B 119.1(12)
C24B C23B C22B 120.3(12)
C25B C24B C23B 118.8(13)
C25B C24B C28B 121.9(13)
C23B C24B C28B 119.1(12)
C24B C25B C26B 123.8(13)
C21B C26B C25B 115.1(12)
C21B C26B C29B 122.6(13)
C25B C26B C29B 122.3(12)
F3 B1 F2 111.7(13)
F3 B1 F1 109.0(12)
F2 B1 F1 108.7(14)
F3 B1 F4 110.9(14)
F2 B1 F4 109.4(12)
F1 B1 F4 107.0(12)
F8 B2 F6 110.9(13)
F8 B2 F5 111.0(14)
F6 B2 F5 109.7(12)
F8 B2 F7 109.3(12)
F6 B2 F7 108.5(14)
F5 B2 F7 107.4(13)
Cl2 C1S Cl1 112.0(10)

loop_
_geom_bond_atom_site_label_1
_geom_bond_atom_site_label_2
_geom_bond_distance
Pt1A C1A 2.037(12)
Pt1A C4A 2.194(14)
Pt1A C5A 2.198(12)
Pt1A C8A 2.266(16)
Pt1A C9A 2.294(15)
Pt1A Cl1A 2.315(3)
N1A C2A 1.359(16)
N1A C1A 1.368(16)
N1A C21A 1.454(17)
N2A C1A 1.346(16)
N2A C3A 1.373(16)
N2A C12A 1.478(16)
C2A C3A 1.340(19)
C4A C5A 1.39(2)
C4A C11A 1.51(2)
C5A C6A 1.54(2)
C6A C7A 1.49(2)
C7A C8A 1.52(2)
C8A C9A 1.39(2)
C9A C10A 1.50(3)
C10A C11A 1.47(3)
C12A C17A 1.363(18)
C12A C13A 1.395(17)
C13A C14A 1.383(19)
C13A C18A 1.527(19)
C14A C15A 1.40(2)
C15A C16A 1.40(2)
C15A C19A 1.55(2)
C16A C17A 1.40(2)
C17A C20A 1.502(18)
C21A C26A 1.367(18)
C21A C22A 1.396(18)
C22A C23A 1.378(19)
C22A C27A 1.534(19)
C23A C24A 1.38(2)
C24A C25A 1.42(2)
C24A C28A 1.52(2)
C25A C26A 1.36(2)
C26A C29A 1.514(19)
Pt1B C1B 2.058(14)
Pt1B C5B 2.151(14)
Pt1B C4B 2.159(13)
Pt1B C8B 2.235(12)
Pt1B C9B 2.280(14)
Pt1B Cl1B 2.313(3)
N1B C1B 1.302(18)
N1B C2B 1.404(15)
N1B C21B 1.458(16)
N2B C1B 1.376(18)
N2B C3B 1.377(15)
N2B C12B 1.455(16)
C2B C3B 1.322(19)
C4B C5B 1.39(2)
C4B C11B 1.54(2)
C5B C6B 1.512(19)
C6B C7B 1.51(2)
C7B C8B 1.523(18)
C8B C9B 1.38(2)
C9B C10B 1.49(2)
C10B C11B 1.55(2)
C12B C17B 1.385(17)
C12B C13B 1.414(17)
C13B C14B 1.374(18)
C13B C18B 1.504(19)
C14B C15B 1.37(2)
C15B C16B 1.42(2)
C15B C19B 1.50(2)
C16B C17B 1.384(18)
C17B C20B 1.517(19)
C21B C26B 1.392(17)
C21B C22B 1.393(18)
C22B C23B 1.412(18)
C22B C27B 1.509(18)
C23B C24B 1.410(17)
C24B C25B 1.354(19)
C24B C28B 1.492(19)
C25B C26B 1.439(19)
C26B C29B 1.468(19)
F1 B1 1.40(2)
F2 B1 1.379(19)
F3 B1 1.371(19)
F4 B1 1.431(17)
F5 B2 1.389(18)
F6 B2 1.369(18)
F7 B2 1.41(2)
F8 B2 1.368(18)
Cl1 C1S 1.775(16)
Cl2 C1S 1.709(18)
